data_4077991
loop_
_publ_author_name
'Boyd, Peter D. W.'
'Hart, Michael C.'
'Pritzwald-Stegmann, Julian R. F.'
'Roper, Warren R.'
'Wright, L. James'

_publ_section_title
;
 Selective Substitution of One of the Substituents on Germanium in
 Coordinatively Unsaturated Ruthenium Germyl Complexes
;
_journal_issue 7
_journal_name_full Organometallics
_journal_page_first 2914
_journal_paper_doi 10.1021/om201239a
_journal_volume 31
_journal_year 2012
_chemical_formula_sum 'C40 H43 Cl2 Ge N2 O P Ru S4'
_chemical_formula_weight 971.53
_chemical_name_systematic
;
 ?
;
_space_group_IT_number 14
_symmetry_cell_setting monoclinic
_symmetry_space_group_name_Hall '-P 2yn'
_symmetry_space_group_name_H-M 'P 1 21/n 1'
_atom_sites_solution_hydrogens geom
_atom_sites_solution_primary direct
_atom_sites_solution_secondary difmap
_audit_creation_method SHELXL-97
_cell_angle_alpha 90.00
_cell_angle_beta 106.478(2)
_cell_angle_gamma 90.00
_cell_formula_units_Z 4
_cell_length_a 16.0430(5)
_cell_length_b 15.8195(5)
_cell_length_c 16.6513(5)
_cell_measurement_temperature 90(2)
_cell_volume 4052.4(2)
_computing_cell_refinement 'SMART (Siemens, 1995)'
_computing_data_collection 'SMART (Siemens, 1995)'
_computing_data_reduction 'SAINT (Siemens, 1995)'
_computing_molecular_graphics 'ORTEP3 for Windows - Farrugia, L. J. (1997) J. Appl. Cryst. 30, 565'
_computing_publication_material 'WinGX (Farrugia, 1999)'
_computing_structure_refinement 'SHELXL97 (Sheldrick, 1997)'
_computing_structure_solution 'SIR92 (Altomare, 1993)'
_diffrn_ambient_temperature 90(2)
_diffrn_measured_fraction_theta_full 0.980
_diffrn_measured_fraction_theta_max 0.980
_diffrn_measurement_device_type 'Bruker APEX2 SMART CCD'
_diffrn_measurement_method 'Area detector \w scans'
_diffrn_radiation_monochromator graphite
_diffrn_radiation_source 'fine-focus sealed tube'
_diffrn_radiation_type MoK\a
_diffrn_radiation_wavelength 0.71073
_diffrn_reflns_av_R_equivalents 0.0706
_diffrn_reflns_av_sigmaI/netI 0.0800
_diffrn_reflns_limit_h_max 20
_diffrn_reflns_limit_h_min -20
_diffrn_reflns_limit_k_max 20
_diffrn_reflns_limit_k_min -20
_diffrn_reflns_limit_l_max 20
_diffrn_reflns_limit_l_min -21
_diffrn_reflns_number 34251
_diffrn_reflns_theta_full 27.72
_diffrn_reflns_theta_max 27.72
_diffrn_reflns_theta_min 1.81
_diffrn_standards_number 0
_exptl_absorpt_coefficient_mu 1.527
_exptl_absorpt_correction_T_max 0.872
_exptl_absorpt_correction_T_min 0.651
_exptl_absorpt_correction_type multi-scan
_exptl_absorpt_process_details 'SADABS; Sheldrick, 1997'
_exptl_crystal_colour colorless
_exptl_crystal_density_diffrn 1.592
_exptl_crystal_density_method 'not measured'
_exptl_crystal_description needle
_exptl_crystal_F_000 1976
_exptl_crystal_size_max 0.34
_exptl_crystal_size_mid 0.11
_exptl_crystal_size_min 0.09
_refine_diff_density_max 0.741
_refine_diff_density_min -0.807
_refine_diff_density_rms 0.118
_refine_ls_extinction_method none
_refine_ls_goodness_of_fit_ref 1.004
_refine_ls_hydrogen_treatment constr
_refine_ls_matrix_type full
_refine_ls_number_parameters 475
_refine_ls_number_reflns 9331
_refine_ls_number_restraints 0
_refine_ls_restrained_S_all 1.004
_refine_ls_R_factor_all 0.0789
_refine_ls_R_factor_gt 0.0422
_refine_ls_shift/su_max 0.001
_refine_ls_shift/su_mean 0.000
_refine_ls_structure_factor_coef Fsqd
_refine_ls_weighting_details 'calc w=1/[\s^2^(Fo^2^)+(0.0391P)^2^+0.0000P] where P=(Fo^2^+2Fc^2^)/3'
_refine_ls_weighting_scheme calc
_refine_ls_wR_factor_gt 0.0844
_refine_ls_wR_factor_ref 0.0964
_reflns_number_gt 6373
_reflns_number_total 9331
_reflns_threshold_expression >2sigma(I)
_cod_data_source_file om201239a_si_001.cif
_cod_data_source_block jps71_0m
_cod_depositor_comments
;
The following automatic conversions were performed:

'_symmetry_cell_setting' value 'Monoclinic' changed to 'monoclinic'
according to /home/saulius/struct/CIF-dictionaries/cif_core.dic
dictionary named 'cif_core.dic' version 2.4.1 from 2010-06-29.

Automatic conversion script
Id: cif_fix_values 1715 2011-07-08 13:25:40Z adriana 
;
_cod_original_sg_symbol_H-M P21/n
_cod_database_code 4077991

loop_
_symmetry_equiv_pos_as_xyz
'x, y, z'
'-x+1/2, y+1/2, -z+1/2'
'-x, -y, -z'
'x-1/2, -y-1/2, z-1/2'

loop_
_atom_site_label
_atom_site_type_symbol
_atom_site_fract_x
_atom_site_fract_y
_atom_site_fract_z
_atom_site_U_iso_or_equiv
_atom_site_adp_type
_atom_site_occupancy
_atom_site_symmetry_multiplicity
_atom_site_calc_flag
_atom_site_refinement_flags
C1 C 0.3449(2) 0.2991(2) 0.0812(3) 0.0219(9) Uani 1 1 d .
C2 C 0.4223(2) 0.0908(2) 0.0711(2) 0.0174(8) Uani 1 1 d .
C3 C 0.4690(3) -0.0354(2) 0.1566(3) 0.0261(9) Uani 1 1 d .
H3A H 0.4963 -0.0226 0.2145 0.039 Uiso 1 1 calc R
H3B H 0.4935 -0.0864 0.1418 0.039 Uiso 1 1 calc R
H3C H 0.4077 -0.0430 0.1480 0.039 Uiso 1 1 calc R
C5 C 0.1908(2) 0.1804(2) -0.2121(2) 0.0188(8) Uani 1 1 d .
C6 C 0.1083(3) 0.1775(3) -0.3603(2) 0.0288(10) Uani 1 1 d .
H6A H 0.0811 0.2319 -0.3631 0.043 Uiso 1 1 calc R
H6B H 0.0691 0.1389 -0.3969 0.043 Uiso 1 1 calc R
H6C H 0.1604 0.1825 -0.3774 0.043 Uiso 1 1 calc R
C7 C 0.0806(2) 0.0710(2) -0.2615(3) 0.0251(9) Uani 1 1 d .
H7A H 0.1079 0.0208 -0.2743 0.038 Uiso 1 1 calc R
H7B H 0.0222 0.0745 -0.2976 0.038 Uiso 1 1 calc R
H7C H 0.0794 0.0690 -0.2042 0.038 Uiso 1 1 calc R
C8 C 0.2472(2) 0.4384(2) -0.1122(2) 0.0160(8) Uani 1 1 d .
C9 C 0.2309(2) 0.4868(2) -0.1850(2) 0.0193(8) Uani 1 1 d .
H9 H 0.2525 0.4686 -0.2283 0.023 Uiso 1 1 calc R
C10 C 0.1837(2) 0.5610(2) -0.1948(2) 0.0172(8) Uani 1 1 d .
H10 H 0.1741 0.5915 -0.2443 0.021 Uiso 1 1 calc R
C11 C 0.1503(2) 0.5908(2) -0.1317(3) 0.0201(8) Uani 1 1 d .
C13 C 0.1669(2) 0.5438(2) -0.0587(2) 0.0214(9) Uani 1 1 d .
H13 H 0.1454 0.5624 -0.0154 0.026 Uiso 1 1 calc R
C14 C 0.2152(2) 0.4694(2) -0.0488(2) 0.0203(8) Uani 1 1 d .
H14 H 0.2262 0.4398 0.0014 0.024 Uiso 1 1 calc R
C15 C 0.4205(2) 0.3423(2) -0.1126(2) 0.0178(8) Uani 1 1 d .
C16 C 0.4720(2) 0.4122(2) -0.0788(2) 0.0202(8) Uani 1 1 d .
H16 H 0.4483 0.4554 -0.0545 0.024 Uiso 1 1 calc R
C17 C 0.5576(3) 0.4184(2) -0.0809(2) 0.0255(9) Uani 1 1 d .
H17 H 0.5898 0.4661 -0.0587 0.031 Uiso 1 1 calc R
C18 C 0.5960(2) 0.3550(2) -0.1154(2) 0.0233(9) Uani 1 1 d .
C19 C 0.6893(2) 0.3608(3) -0.1172(3) 0.0302(10) Uani 1 1 d .
H19A H 0.7016 0.4176 -0.1306 0.045 Uiso 1 1 calc R
H19B H 0.6985 0.3228 -0.1589 0.045 Uiso 1 1 calc R
H19C H 0.7271 0.3456 -0.0633 0.045 Uiso 1 1 calc R
C20 C 0.5452(2) 0.2855(2) -0.1498(2) 0.0237(9) Uani 1 1 d .
H20 H 0.5690 0.2424 -0.1743 0.028 Uiso 1 1 calc R
C21 C 0.4597(2) 0.2795(2) -0.1480(2) 0.0211(8) Uani 1 1 d .
H21 H 0.4274 0.2321 -0.1711 0.025 Uiso 1 1 calc R
C22 C 0.0553(2) 0.2587(2) -0.0663(2) 0.0174(8) Uani 1 1 d .
C23 C -0.0261(2) 0.2324(2) -0.0609(3) 0.0210(9) Uani 1 1 d .
H23 H -0.0309 0.2021 -0.0145 0.025 Uiso 1 1 calc R
C24 C -0.0998(3) 0.2518(2) -0.1255(3) 0.0266(10) Uani 1 1 d .
H24 H -0.1540 0.2351 -0.1215 0.032 Uiso 1 1 calc R
C25 C -0.0942(3) 0.2953(2) -0.1955(3) 0.0267(10) Uani 1 1 d .
H25 H -0.1440 0.3076 -0.2386 0.032 Uiso 1 1 calc R
C26 C -0.0134(3) 0.3206(2) -0.2008(3) 0.0251(9) Uani 1 1 d .
H26 H -0.0086 0.3498 -0.2477 0.030 Uiso 1 1 calc R
C27 C 0.0606(2) 0.3024(2) -0.1363(2) 0.0197(8) Uani 1 1 d .
H27 H 0.1146 0.3199 -0.1403 0.024 Uiso 1 1 calc R
C28 C 0.1213(2) 0.1482(2) 0.0725(2) 0.0191(8) Uani 1 1 d .
C29 C 0.1183(2) 0.0708(2) 0.0325(3) 0.0225(9) Uani 1 1 d .
H29 H 0.1294 0.0682 -0.0193 0.027 Uiso 1 1 calc R
C30 C 0.0989(2) -0.0026(2) 0.0687(3) 0.0253(9) Uani 1 1 d .
H30 H 0.0979 -0.0540 0.0414 0.030 Uiso 1 1 calc R
C31 C 0.0811(2) -0.0003(2) 0.1444(3) 0.0251(9) Uani 1 1 d .
H31 H 0.0685 -0.0498 0.1688 0.030 Uiso 1 1 calc R
C32 C 0.0822(3) 0.0760(3) 0.1836(3) 0.0320(10) Uani 1 1 d .
H32 H 0.0696 0.0781 0.2348 0.038 Uiso 1 1 calc R
C33 C 0.1017(3) 0.1503(2) 0.1482(3) 0.0262(9) Uani 1 1 d .
H33 H 0.1016 0.2016 0.1754 0.031 Uiso 1 1 calc R
C34 C 0.1453(2) 0.3288(2) 0.0918(2) 0.0173(8) Uani 1 1 d .
C35 C 0.2054(2) 0.3327(2) 0.1717(2) 0.0224(9) Uani 1 1 d .
H35 H 0.2444 0.2884 0.1897 0.027 Uiso 1 1 calc R
C36 C 0.2077(3) 0.4007(3) 0.2242(3) 0.0270(10) Uani 1 1 d .
H36 H 0.2477 0.4019 0.2770 0.032 Uiso 1 1 calc R
C37 C 0.1502(3) 0.4674(2) 0.1978(3) 0.0259(9) Uani 1 1 d .
H37 H 0.1527 0.5143 0.2321 0.031 Uiso 1 1 calc R
C38 C 0.0894(3) 0.4638(2) 0.1205(3) 0.0259(9) Uani 1 1 d .
H38 H 0.0498 0.5077 0.1033 0.031 Uiso 1 1 calc R
C39 C 0.0870(2) 0.3951(2) 0.0682(2) 0.0227(9) Uani 1 1 d .
H39 H 0.0454 0.3934 0.0164 0.027 Uiso 1 1 calc R
C40 C 0.7652(3) 0.0965(3) 0.0713(3) 0.0429(12) Uani 1 1 d .
H40A H 0.7369 0.0996 0.1156 0.051 Uiso 1 1 calc R
H40B H 0.7530 0.0411 0.0456 0.051 Uiso 1 1 calc R
N1 N 0.48341(19) 0.03421(19) 0.1043(2) 0.0196(7) Uani 1 1 d .
N2 N 0.12995(19) 0.14568(19) -0.2743(2) 0.0200(7) Uani 1 1 d .
O O 0.38174(17) 0.34991(17) 0.12833(18) 0.0291(7) Uani 1 1 d .
P P 0.15342(6) 0.24162(6) 0.02170(6) 0.0159(2) Uani 1 1 d .
S1 S 0.32087(6) 0.09138(6) 0.08672(6) 0.0186(2) Uani 1 1 d .
S2 S 0.43661(6) 0.17118(6) 0.00684(6) 0.0180(2) Uani 1 1 d .
S3 S 0.22510(6) 0.12906(6) -0.11747(6) 0.0177(2) Uani 1 1 d .
S4 S 0.23574(6) 0.27478(6) -0.23434(6) 0.0206(2) Uani 1 1 d .
Ge Ge 0.30279(2) 0.32674(2) -0.10048(2) 0.01623(10) Uani 1 1 d .
Ru1 Ru 0.291384(18) 0.221392(18) 0.001143(19) 0.01455(8) Uani 1 1 d .
Cl1 Cl 0.87550(8) 0.10568(7) 0.11529(8) 0.0417(3) Uani 1 1 d .
Cl2 Cl 0.71958(9) 0.17282(9) -0.00371(9) 0.0616(4) Uani 1 1 d .
C12 C 0.0966(3) 0.6703(2) -0.1425(3) 0.0299(10) Uani 1 1 d .
H12A H 0.1248 0.7142 -0.1649 0.045 Uiso 1 1 calc R
H12B H 0.0907 0.6878 -0.0891 0.045 Uiso 1 1 calc R
H12C H 0.0401 0.6598 -0.1802 0.045 Uiso 1 1 calc R
C4 C 0.5717(2) 0.0450(2) 0.0985(3) 0.0227(9) Uani 1 1 d .
H4A H 0.5705 0.0781 0.0499 0.034 Uiso 1 1 calc R
H4B H 0.5965 -0.0094 0.0941 0.034 Uiso 1 1 calc R
H4C H 0.6061 0.0733 0.1478 0.034 Uiso 1 1 calc R

loop_
_atom_site_aniso_label
_atom_site_aniso_U_11
_atom_site_aniso_U_22
_atom_site_aniso_U_33
_atom_site_aniso_U_23
_atom_site_aniso_U_13
_atom_site_aniso_U_12
C1 0.019(2) 0.020(2) 0.027(2) 0.0053(19) 0.0066(17) 0.0047(16)
C2 0.022(2) 0.0195(19) 0.0091(18) -0.0019(16) 0.0019(15) -0.0012(15)
C3 0.027(2) 0.019(2) 0.033(2) 0.0117(19) 0.0106(19) 0.0040(17)
C5 0.015(2) 0.0185(19) 0.023(2) -0.0027(17) 0.0055(16) 0.0045(15)
C6 0.029(2) 0.029(2) 0.022(2) 0.003(2) -0.0036(18) 0.0004(18)
C7 0.022(2) 0.026(2) 0.024(2) -0.0062(19) 0.0013(17) -0.0046(17)
C8 0.0150(19) 0.0141(17) 0.018(2) -0.0004(16) 0.0027(15) -0.0035(14)
C9 0.016(2) 0.0197(19) 0.022(2) -0.0027(17) 0.0049(16) -0.0037(15)
C10 0.019(2) 0.0159(18) 0.017(2) 0.0051(16) 0.0047(15) -0.0024(15)
C11 0.019(2) 0.0133(17) 0.029(2) 0.0014(18) 0.0074(16) 0.0003(15)
C13 0.023(2) 0.022(2) 0.022(2) -0.0026(18) 0.0103(17) -0.0007(16)
C14 0.025(2) 0.0157(18) 0.020(2) 0.0004(17) 0.0066(17) -0.0029(16)
C15 0.022(2) 0.0161(18) 0.0144(19) 0.0035(16) 0.0037(15) 0.0004(15)
C16 0.024(2) 0.0178(19) 0.020(2) -0.0002(17) 0.0082(16) 0.0021(16)
C17 0.026(2) 0.026(2) 0.024(2) -0.0015(19) 0.0047(17) -0.0067(18)
C18 0.020(2) 0.024(2) 0.023(2) 0.0075(19) 0.0028(17) 0.0005(17)
C19 0.018(2) 0.042(3) 0.030(2) 0.000(2) 0.0060(18) -0.0018(19)
C20 0.027(2) 0.022(2) 0.025(2) 0.0056(19) 0.0126(17) 0.0057(17)
C21 0.024(2) 0.0185(19) 0.022(2) -0.0030(18) 0.0082(16) -0.0013(16)
C22 0.016(2) 0.0129(17) 0.023(2) -0.0036(17) 0.0042(15) 0.0033(14)
C23 0.021(2) 0.0155(19) 0.027(2) 0.0020(18) 0.0065(17) 0.0013(15)
C24 0.018(2) 0.025(2) 0.035(3) 0.003(2) 0.0032(18) -0.0012(16)
C25 0.020(2) 0.021(2) 0.032(2) -0.0067(19) -0.0041(17) 0.0005(16)
C26 0.033(2) 0.021(2) 0.019(2) 0.0022(18) 0.0037(18) 0.0014(17)
C27 0.019(2) 0.0179(18) 0.021(2) -0.0033(17) 0.0036(16) 0.0009(15)
C28 0.015(2) 0.023(2) 0.018(2) 0.0046(17) 0.0024(15) 0.0011(15)
C29 0.021(2) 0.0207(19) 0.029(2) 0.0005(19) 0.0116(17) -0.0050(16)
C30 0.023(2) 0.021(2) 0.036(3) -0.003(2) 0.0156(19) 0.0000(17)
C31 0.026(2) 0.0185(19) 0.032(2) 0.0082(19) 0.0100(18) -0.0026(17)
C32 0.045(3) 0.032(2) 0.024(2) 0.003(2) 0.018(2) -0.004(2)
C33 0.037(3) 0.0160(19) 0.028(2) 0.0017(19) 0.0133(19) -0.0015(17)
C34 0.017(2) 0.0167(18) 0.020(2) 0.0006(17) 0.0071(15) 0.0004(15)
C35 0.024(2) 0.024(2) 0.021(2) 0.0000(19) 0.0091(17) 0.0029(17)
C36 0.027(2) 0.034(2) 0.019(2) -0.0079(19) 0.0051(17) -0.0039(18)
C37 0.035(3) 0.019(2) 0.030(2) -0.0080(19) 0.017(2) -0.0049(18)
C38 0.034(2) 0.0152(19) 0.032(2) -0.0006(19) 0.016(2) 0.0051(17)
C39 0.027(2) 0.020(2) 0.020(2) 0.0004(18) 0.0062(17) 0.0014(17)
C40 0.039(3) 0.041(3) 0.050(3) 0.013(3) 0.015(2) 0.008(2)
N1 0.0190(17) 0.0198(16) 0.0211(18) 0.0030(15) 0.0072(14) 0.0036(13)
N2 0.0215(18) 0.0176(16) 0.0192(17) -0.0014(14) 0.0028(14) -0.0004(13)
O 0.0280(16) 0.0289(16) 0.0285(16) -0.0110(14) 0.0049(13) -0.0069(13)
P 0.0162(5) 0.0141(5) 0.0173(5) -0.0012(4) 0.0044(4) 0.0006(4)
S1 0.0181(5) 0.0179(5) 0.0202(5) 0.0033(4) 0.0060(4) 0.0010(4)
S2 0.0171(5) 0.0165(4) 0.0211(5) 0.0027(4) 0.0064(4) 0.0008(4)
S3 0.0211(5) 0.0142(4) 0.0172(5) -0.0008(4) 0.0048(4) -0.0009(4)
S4 0.0266(5) 0.0177(4) 0.0161(5) 0.0012(4) 0.0039(4) -0.0024(4)
Ge 0.0175(2) 0.01330(19) 0.0174(2) 0.00040(17) 0.00424(16) -0.00001(16)
Ru1 0.01539(16) 0.01262(14) 0.01522(16) -0.00036(13) 0.00369(11) 0.00017(12)
Cl1 0.0433(7) 0.0300(6) 0.0479(7) -0.0005(6) 0.0064(6) -0.0014(5)
Cl2 0.0607(9) 0.0478(8) 0.0641(10) 0.0216(8) -0.0018(7) 0.0003(7)
C12 0.035(3) 0.020(2) 0.038(3) 0.006(2) 0.016(2) 0.0049(18)
C4 0.019(2) 0.023(2) 0.025(2) 0.0036(18) 0.0058(17) 0.0033(16)

loop_
_atom_type_symbol
_atom_type_description
_atom_type_scat_dispersion_real
_atom_type_scat_dispersion_imag
_atom_type_scat_source
C C 0.0033 0.0016 'International Tables Vol C Tables 4.2.6.8 and 6.1.1.4'
H H 0.0000 0.0000 'International Tables Vol C Tables 4.2.6.8 and 6.1.1.4'
N N 0.0061 0.0033 'International Tables Vol C Tables 4.2.6.8 and 6.1.1.4'
O O 0.0106 0.0060 'International Tables Vol C Tables 4.2.6.8 and 6.1.1.4'
P P 0.1023 0.0942 'International Tables Vol C Tables 4.2.6.8 and 6.1.1.4'
S S 0.1246 0.1234 'International Tables Vol C Tables 4.2.6.8 and 6.1.1.4'
Ge Ge 0.1547 1.8001 'International Tables Vol C Tables 4.2.6.8 and 6.1.1.4'
Ru Ru -1.2594 0.8363 'International Tables Vol C Tables 4.2.6.8 and 6.1.1.4'
Cl Cl 0.1484 0.1585 'International Tables Vol C Tables 4.2.6.8 and 6.1.1.4'

loop_
_geom_angle_atom_site_label_1
_geom_angle_atom_site_label_2
_geom_angle_atom_site_label_3
_geom_angle
O C1 Ru1 175.6(4)
N1 C2 S2 123.0(3)
N1 C2 S1 124.1(3)
S2 C2 S1 112.9(2)
N1 C3 H3A 109.5
N1 C3 H3B 109.5
H3A C3 H3B 109.5
N1 C3 H3C 109.5
H3A C3 H3C 109.5
H3B C3 H3C 109.5
N2 C5 S3 119.6(3)
N2 C5 S4 116.5(3)
S3 C5 S4 123.7(2)
N2 C6 H6A 109.5
N2 C6 H6B 109.5
H6A C6 H6B 109.5
N2 C6 H6C 109.5
H6A C6 H6C 109.5
H6B C6 H6C 109.5
N2 C7 H7A 109.5
N2 C7 H7B 109.5
H7A C7 H7B 109.5
N2 C7 H7C 109.5
H7A C7 H7C 109.5
H7B C7 H7C 109.5
C14 C8 C9 116.7(3)
C14 C8 Ge 119.8(3)
C9 C8 Ge 123.2(3)
C10 C9 C8 121.9(4)
C10 C9 H9 119.0
C8 C9 H9 119.0
C9 C10 C11 121.1(4)
C9 C10 H10 119.5
C11 C10 H10 119.5
C13 C11 C10 117.5(3)
C13 C11 C12 120.9(4)
C10 C11 C12 121.6(4)
C11 C13 C14 121.3(4)
C11 C13 H13 119.3
C14 C13 H13 119.3
C8 C14 C13 121.4(4)
C8 C14 H14 119.3
C13 C14 H14 119.3
C21 C15 C16 116.6(3)
C21 C15 Ge 121.0(3)
C16 C15 Ge 122.1(3)
C17 C16 C15 121.5(4)
C17 C16 H16 119.3
C15 C16 H16 119.3
C18 C17 C16 121.3(4)
C18 C17 H17 119.4
C16 C17 H17 119.4
C17 C18 C20 117.7(4)
C17 C18 C19 121.7(4)
C20 C18 C19 120.5(4)
C18 C19 H19A 109.5
C18 C19 H19B 109.5
H19A C19 H19B 109.5
C18 C19 H19C 109.5
H19A C19 H19C 109.5
H19B C19 H19C 109.5
C21 C20 C18 120.9(4)
C21 C20 H20 119.6
C18 C20 H20 119.6
C20 C21 C15 122.0(4)
C20 C21 H21 119.0
C15 C21 H21 119.0
C27 C22 C23 119.1(3)
C27 C22 P 120.2(3)
C23 C22 P 120.6(3)
C24 C23 C22 119.3(4)
C24 C23 H23 120.3
C22 C23 H23 120.3
C25 C24 C23 121.4(4)
C25 C24 H24 119.3
C23 C24 H24 119.3
C24 C25 C26 119.0(4)
C24 C25 H25 120.5
C26 C25 H25 120.5
C25 C26 C27 120.2(4)
C25 C26 H26 119.9
C27 C26 H26 119.9
C22 C27 C26 121.0(4)
C22 C27 H27 119.5
C26 C27 H27 119.5
C33 C28 C29 118.2(4)
C33 C28 P 124.2(3)
C29 C28 P 117.5(3)
C30 C29 C28 120.8(4)
C30 C29 H29 119.6
C28 C29 H29 119.6
C31 C30 C29 120.7(4)
C31 C30 H30 119.6
C29 C30 H30 119.6
C30 C31 C32 119.0(4)
C30 C31 H31 120.5
C32 C31 H31 120.5
C31 C32 C33 121.1(4)
C31 C32 H32 119.5
C33 C32 H32 119.5
C28 C33 C32 120.2(4)
C28 C33 H33 119.9
C32 C33 H33 119.9
C39 C34 C35 117.5(3)
C39 C34 P 123.5(3)
C35 C34 P 118.8(3)
C36 C35 C34 121.4(4)
C36 C35 H35 119.3
C34 C35 H35 119.3
C35 C36 C37 119.8(4)
C35 C36 H36 120.1
C37 C36 H36 120.1
C38 C37 C36 119.6(4)
C38 C37 H37 120.2
C36 C37 H37 120.2
C37 C38 C39 120.4(4)
C37 C38 H38 119.8
C39 C38 H38 119.8
C38 C39 C34 121.3(4)
C38 C39 H39 119.4
C34 C39 H39 119.4
Cl1 C40 Cl2 114.8(3)
Cl1 C40 H40A 108.6
Cl2 C40 H40A 108.6
Cl1 C40 H40B 108.6
Cl2 C40 H40B 108.6
H40A C40 H40B 107.5
C2 N1 C4 120.7(3)
C2 N1 C3 122.2(3)
C4 N1 C3 116.6(3)
C5 N2 C6 122.7(3)
C5 N2 C7 121.8(3)
C6 N2 C7 115.4(3)
C34 P C22 101.35(16)
C34 P C28 103.33(17)
C22 P C28 101.28(16)
C34 P Ru1 115.70(12)
C22 P Ru1 122.07(13)
C28 P Ru1 110.69(12)
C2 S1 Ru1 87.24(13)
C2 S2 Ru1 88.30(13)
C5 S3 Ru1 114.29(13)
C5 S4 Ge 101.85(13)
C8 Ge C15 107.36(14)
C8 Ge S4 98.57(11)
C15 Ge S4 98.15(11)
C8 Ge Ru1 124.54(11)
C15 Ge Ru1 115.02(10)
S4 Ge Ru1 108.65(3)
C1 Ru1 P 93.92(12)
C1 Ru1 Ge 86.23(12)
P Ru1 Ge 105.59(3)
C1 Ru1 S2 86.86(12)
P Ru1 S2 164.95(3)
Ge Ru1 S2 89.46(3)
C1 Ru1 S3 173.12(12)
P Ru1 S3 89.27(3)
Ge Ru1 S3 87.04(3)
S2 Ru1 S3 91.64(3)
C1 Ru1 S1 99.49(12)
P Ru1 S1 93.63(3)
Ge Ru1 S1 159.58(3)
S2 Ru1 S1 71.44(3)
S3 Ru1 S1 86.38(3)
C11 C12 H12A 109.5
C11 C12 H12B 109.5
H12A C12 H12B 109.5
C11 C12 H12C 109.5
H12A C12 H12C 109.5
H12B C12 H12C 109.5
N1 C4 H4A 109.5
N1 C4 H4B 109.5
H4A C4 H4B 109.5
N1 C4 H4C 109.5
H4A C4 H4C 109.5
H4B C4 H4C 109.5

loop_
_geom_bond_atom_site_label_1
_geom_bond_atom_site_label_2
_geom_bond_distance
C1 O 1.162(4)
C1 Ru1 1.837(4)
C2 N1 1.327(4)
C2 S2 1.719(4)
C2 S1 1.719(4)
C3 N1 1.464(5)
C3 H3A 0.9600
C3 H3B 0.9600
C3 H3C 0.9600
C5 N2 1.324(5)
C5 S3 1.719(4)
C5 S4 1.743(4)
C6 N2 1.464(5)
C6 H6A 0.9600
C6 H6B 0.9600
C6 H6C 0.9600
C7 N2 1.471(5)
C7 H7A 0.9600
C7 H7B 0.9600
C7 H7C 0.9600
C8 C14 1.388(5)
C8 C9 1.395(5)
C8 Ge 1.963(4)
C9 C10 1.382(5)
C9 H9 0.9300
C10 C11 1.389(5)
C10 H10 0.9300
C11 C13 1.385(5)
C11 C12 1.507(5)
C13 C14 1.394(5)
C13 H13 0.9300
C14 H14 0.9300
C15 C21 1.394(5)
C15 C16 1.399(5)
C15 Ge 1.970(4)
C16 C17 1.387(5)
C16 H16 0.9300
C17 C18 1.384(5)
C17 H17 0.9300
C18 C20 1.392(5)
C18 C19 1.508(5)
C19 H19A 0.9600
C19 H19B 0.9600
C19 H19C 0.9600
C20 C21 1.384(5)
C20 H20 0.9300
C21 H21 0.9300
C22 C27 1.378(5)
C22 C23 1.398(5)
C22 P 1.841(4)
C23 C24 1.388(5)
C23 H23 0.9300
C24 C25 1.378(6)
C24 H24 0.9300
C25 C26 1.382(5)
C25 H25 0.9300
C26 C27 1.386(5)
C26 H26 0.9300
C27 H27 0.9300
C28 C33 1.383(5)
C28 C29 1.388(5)
C28 P 1.848(4)
C29 C30 1.384(5)
C29 H29 0.9300
C30 C31 1.369(6)
C30 H30 0.9300
C31 C32 1.370(6)
C31 H31 0.9300
C32 C33 1.391(5)
C32 H32 0.9300
C33 H33 0.9300
C34 C39 1.387(5)
C34 C35 1.406(5)
C34 P 1.835(4)
C35 C36 1.380(5)
C35 H35 0.9300
C36 C37 1.388(5)
C36 H36 0.9300
C37 C38 1.379(6)
C37 H37 0.9300
C38 C39 1.385(5)
C38 H38 0.9300
C39 H39 0.9300
C40 Cl1 1.719(5)
C40 Cl2 1.742(5)
C40 H40A 0.9700
C40 H40B 0.9700
N1 C4 1.456(4)
P Ru1 2.3555(10)
S1 Ru1 2.4702(10)
S2 Ru1 2.4377(9)
S3 Ru1 2.4441(9)
S4 Ge 2.3325(10)
Ge Ru1 2.4187(5)
C12 H12A 0.9600
C12 H12B 0.9600
C12 H12C 0.9600
C4 H4A 0.9600
C4 H4B 0.9600
C4 H4C 0.9600
